data_7250781
loop_
_publ_author_name
'Kolesnik, Irina A.'
'Potkin, Vladimir I.'
'Grigoriev, Mikhail S.'
'Gomila, Rosa M.'
'Nikitina, Eugeniya V.'
'Zaytsev, Vladimir P.'
'Zubkov, Fedor I.'
'Frontera, Antonio'

_publ_section_title
;
 n \\rightarrow \p* and chalcogen bonds in azole-substituted isoindole
 derivatives: a combined crystallographic and computational study
;
_journal_issue 37
_journal_name_full CrystEngComm
_journal_page_first 6155
_journal_page_last 6162
_journal_paper_doi 10.1039/D5CE00673B
_journal_volume 27
_journal_year 2025
_chemical_formula_sum 'C26 H17 Cl2 F3 N2 O4 S'
_chemical_formula_weight 581.37
_space_group_crystal_system monoclinic
_space_group_IT_number 14
_space_group_name_Hall '-P 2yn'
_space_group_name_H-M_alt 'P 1 21/n 1'
_atom_sites_solution_hydrogens geom
_audit_creation_method SHELXL-2018/3
_audit_update_record
;
2024-12-29 deposited with the CCDC.	2025-08-05 downloaded from the CCDC.
;
_cell_angle_alpha 90
_cell_angle_beta 93.598(2)
_cell_angle_gamma 90
_cell_formula_units_Z 4
_cell_length_a 8.4801(5)
_cell_length_b 19.1845(11)
_cell_length_c 14.4828(8)
_cell_measurement_reflns_used 9933
_cell_measurement_temperature 100(2)
_cell_measurement_theta_max 29.57
_cell_measurement_theta_min 2.86
_cell_volume 2351.5(2)
_computing_structure_refinement 'SHELXL-2018/3 (Sheldrick, 2018)'
_diffrn_ambient_temperature 100(2)
_diffrn_measured_fraction_theta_full 0.997
_diffrn_measured_fraction_theta_max 0.998
_diffrn_measurement_device_type 'Bruker KAPPA APEX II area-detector diffractometer'
_diffrn_radiation_type MoK\a
_diffrn_radiation_wavelength 0.71073
_diffrn_reflns_av_R_equivalents 0.0474
_diffrn_reflns_av_unetI/netI 0.0375
_diffrn_reflns_Laue_measured_fraction_full 0.997
_diffrn_reflns_Laue_measured_fraction_max 0.998
_diffrn_reflns_limit_h_max 11
_diffrn_reflns_limit_h_min -11
_diffrn_reflns_limit_k_max 26
_diffrn_reflns_limit_k_min -26
_diffrn_reflns_limit_l_max 20
_diffrn_reflns_limit_l_min -20
_diffrn_reflns_number 44126
_diffrn_reflns_point_group_measured_fraction_full 0.997
_diffrn_reflns_point_group_measured_fraction_max 0.998
_diffrn_reflns_theta_full 25.242
_diffrn_reflns_theta_max 29.998
_diffrn_reflns_theta_min 3.445
_exptl_absorpt_coefficient_mu 0.429
_exptl_absorpt_correction_T_max 1.000
_exptl_absorpt_correction_T_min 0.916
_exptl_absorpt_correction_type multi-scan
_exptl_absorpt_process_details
;
 SADABS 2016/2: Krause, L., Herbst-Irmer, R., Sheldrick G.M. & Stalke D.,
 J. Appl. Cryst. 48 (2015) 3-10
;
_exptl_crystal_colour colourless
_exptl_crystal_density_diffrn 1.642
_exptl_crystal_description plate
_exptl_crystal_F_000 1184
_exptl_crystal_size_max 0.400
_exptl_crystal_size_mid 0.260
_exptl_crystal_size_min 0.030
_refine_diff_density_max 0.599
_refine_diff_density_min -0.443
_refine_diff_density_rms 0.076
_refine_ls_extinction_method none
_refine_ls_goodness_of_fit_ref 1.029
_refine_ls_hydrogen_treatment constr
_refine_ls_matrix_type full
_refine_ls_number_parameters 343
_refine_ls_number_reflns 6836
_refine_ls_number_restraints 0
_refine_ls_restrained_S_all 1.029
_refine_ls_R_factor_all 0.0578
_refine_ls_R_factor_gt 0.0393
_refine_ls_shift/su_max 0.001
_refine_ls_shift/su_mean 0.000
_refine_ls_structure_factor_coef Fsqd
_refine_ls_weighting_details 'w=1/[\s^2^(Fo^2^)+(0.0429P)^2^+1.9408P] where P=(Fo^2^+2Fc^2^)/3'
_refine_ls_weighting_scheme calc
_refine_ls_wR_factor_gt 0.0898
_refine_ls_wR_factor_ref 0.0993
_reflns_Friedel_coverage 0.000
_reflns_number_gt 5361
_reflns_number_total 6836
_reflns_threshold_expression 'I > 2\s(I)'
_cod_data_source_file d5ce00673b2.cif
_cod_data_source_block ZH41_LT
_cod_depositor_comments 'Adding full bibliography for 7250780--7250783.cif.'
_cod_original_sg_symbol_H-M 'P 21/n'
_cod_database_code 7250781
_shelx_shelxl_version_number 2018/3
_shelx_space_group_comment
;
The symmetry employed for this shelxl refinement is uniquely defined
by the following loop, which should always be used as a source of
symmetry information in preference to the above space-group names.
They are only intended as comments.
;
_shelx_estimated_absorpt_t_min 0.847
_shelx_estimated_absorpt_t_max 0.987

loop_
_space_group_symop_operation_xyz
'x, y, z'
'-x+1/2, y+1/2, -z+1/2'
'-x, -y, -z'
'x-1/2, -y-1/2, z-1/2'

loop_
_atom_site_label
_atom_site_type_symbol
_atom_site_fract_x
_atom_site_fract_y
_atom_site_fract_z
_atom_site_U_iso_or_equiv
_atom_site_adp_type
_atom_site_occupancy
_atom_site_site_symmetry_order
_atom_site_calc_flag
_atom_site_refinement_flags_posn
_atom_site_refinement_flags_adp
_atom_site_refinement_flags_occupancy
_atom_site_disorder_assembly
_atom_site_disorder_group
Cl1 Cl 0.59170(5) 0.23828(2) 0.48039(3) 0.01704(10) Uani 1 1 d . . . . .
Cl2 Cl 0.46453(5) 0.27818(2) 0.68880(3) 0.01722(10) Uani 1 1 d . . . . .
S21 S 0.56346(5) 0.42245(2) 0.63337(3) 0.01497(10) Uani 1 1 d . . . . .
F1 F 0.68579(15) 0.25828(6) 0.01982(7) 0.0232(3) Uani 1 1 d . . . . .
F2 F 0.47914(14) 0.27585(6) -0.07158(9) 0.0267(3) Uani 1 1 d . . . . .
F3 F 0.70701(15) 0.26552(6) -0.12690(8) 0.0238(3) Uani 1 1 d . . . . .
O1 O 0.92102(14) 0.40428(6) 0.19692(8) 0.0138(2) Uani 1 1 d . . . . .
O2 O 0.78255(14) 0.58483(6) 0.27273(8) 0.0131(2) Uani 1 1 d . . . . .
O3 O 0.98351(15) 0.41334(7) 0.43838(8) 0.0161(3) Uani 1 1 d . . . . .
O4 O 0.75725(13) 0.44757(6) 0.36197(8) 0.0120(2) Uani 1 1 d . . . . .
N2 N 0.84773(17) 0.50145(8) 0.10893(9) 0.0122(3) Uani 1 1 d . . . . .
N22 N 0.63770(17) 0.43888(8) 0.53268(10) 0.0142(3) Uani 1 1 d . . . . .
C1 C 0.91967(19) 0.46675(9) 0.18452(11) 0.0110(3) Uani 1 1 d . . . . .
C3A C 0.9156(2) 0.58891(9) 0.21572(11) 0.0124(3) Uani 1 1 d . . . . .
C3 C 0.8632(2) 0.57772(9) 0.11575(11) 0.0145(3) Uani 1 1 d . . . . .
H3A H 0.760935 0.601046 0.099863 0.017 Uiso 1 1 calc R U . . .
H3B H 0.942981 0.595361 0.074491 0.017 Uiso 1 1 calc R U . . .
C4 C 1.0056(2) 0.65087(9) 0.25605(12) 0.0159(3) Uani 1 1 d . . . . .
H4 H 1.065583 0.683988 0.224334 0.019 Uiso 1 1 calc R U . . .
C5 C 0.9822(2) 0.64865(9) 0.34588(12) 0.0164(3) Uani 1 1 d . . . . .
H5 H 1.024345 0.679623 0.392280 0.020 Uiso 1 1 calc R U . . .
C6 C 0.8747(2) 0.58689(9) 0.35957(11) 0.0136(3) Uani 1 1 d . . . . .
H6 H 0.812254 0.589130 0.415811 0.016 Uiso 1 1 calc R U . . .
C7A C 1.00272(19) 0.52105(9) 0.24657(11) 0.0110(3) Uani 1 1 d . . . . .
H7A H 1.117190 0.524008 0.234115 0.013 Uiso 1 1 calc R U . . .
C7 C 0.98164(19) 0.52047(9) 0.35236(11) 0.0116(3) Uani 1 1 d . . . . .
H7 H 1.086218 0.529302 0.386138 0.014 Uiso 1 1 calc R U . . .
C8 C 0.91118(19) 0.45486(9) 0.38917(11) 0.0117(3) Uani 1 1 d . . . . .
C9 C 0.68865(19) 0.38144(9) 0.38536(11) 0.0110(3) Uani 1 1 d . . . . .
H9 H 0.766625 0.343380 0.376022 0.013 Uiso 1 1 calc R U . . .
C11 C 0.7657(2) 0.46990(9) 0.03176(11) 0.0122(3) Uani 1 1 d . . . . .
C12 C 0.7445(2) 0.39774(9) 0.02569(11) 0.0126(3) Uani 1 1 d . . . . .
H12 H 0.790541 0.367995 0.072393 0.015 Uiso 1 1 calc R U . . .
C13 C 0.6556(2) 0.36999(9) -0.04906(11) 0.0133(3) Uani 1 1 d . . . . .
C14 C 0.5876(2) 0.41211(10) -0.11920(12) 0.0162(3) Uani 1 1 d . . . . .
H14 H 0.525143 0.392333 -0.169312 0.019 Uiso 1 1 calc R U . . .
C15 C 0.6128(2) 0.48314(10) -0.11431(12) 0.0177(4) Uani 1 1 d . . . . .
H15 H 0.568614 0.512527 -0.161992 0.021 Uiso 1 1 calc R U . . .
C16 C 0.7023(2) 0.51207(10) -0.04009(12) 0.0160(3) Uani 1 1 d . . . . .
H16 H 0.720544 0.560921 -0.038221 0.019 Uiso 1 1 calc R U . . .
C17 C 0.6330(2) 0.29273(10) -0.05643(12) 0.0160(3) Uani 1 1 d . . . . .
C23 C 0.64450(19) 0.38091(9) 0.48432(11) 0.0110(3) Uani 1 1 d . . . . .
C24 C 0.5925(2) 0.31980(9) 0.52867(11) 0.0116(3) Uani 1 1 d . . . . .
C25 C 0.5412(2) 0.33498(9) 0.61370(11) 0.0122(3) Uani 1 1 d . . . . .
C31 C 0.54444(19) 0.37066(9) 0.31977(11) 0.0109(3) Uani 1 1 d . . . . .
C32 C 0.3881(2) 0.39119(8) 0.34318(10) 0.0098(3) Uani 1 1 d . . . . .
H32 H 0.373598 0.413502 0.400589 0.012 Uiso 1 1 calc R U . . .
C33 C 0.2639(2) 0.37886(10) 0.28421(13) 0.0187(4) Uani 1 1 d . . . . .
H33 H 0.161145 0.391164 0.301220 0.022 Uiso 1 1 calc R U . . .
C34 C 0.2816(2) 0.34877(10) 0.19954(13) 0.0182(4) Uani 1 1 d . . . . .
H34 H 0.191676 0.341372 0.158195 0.022 Uiso 1 1 calc R U . . .
C35 C 0.4286(2) 0.32932(10) 0.17433(12) 0.0177(4) Uani 1 1 d . . . . .
H35 H 0.439759 0.308823 0.115389 0.021 Uiso 1 1 calc R U . . .
C36 C 0.5612(2) 0.33931(9) 0.23420(11) 0.0137(3) Uani 1 1 d . . . . .
H36 H 0.662369 0.324897 0.216912 0.016 Uiso 1 1 calc R U . . .

loop_
_atom_site_aniso_label
_atom_site_aniso_U_11
_atom_site_aniso_U_22
_atom_site_aniso_U_33
_atom_site_aniso_U_23
_atom_site_aniso_U_13
_atom_site_aniso_U_12
Cl1 0.0235(2) 0.01202(19) 0.01583(19) -0.00142(14) 0.00283(16) -0.00032(16)
Cl2 0.0211(2) 0.0178(2) 0.01314(18) 0.00333(15) 0.00432(15) -0.00139(16)
S21 0.0177(2) 0.0150(2) 0.01269(19) -0.00268(15) 0.00406(15) -0.00239(16)
F1 0.0352(7) 0.0171(6) 0.0166(5) 0.0033(4) -0.0036(5) -0.0041(5)
F2 0.0188(6) 0.0255(6) 0.0353(7) -0.0024(5) -0.0012(5) -0.0090(5)
F3 0.0325(7) 0.0211(6) 0.0184(5) -0.0062(4) 0.0074(5) 0.0009(5)
O1 0.0141(6) 0.0125(6) 0.0143(6) 0.0004(4) -0.0015(4) 0.0002(5)
O2 0.0106(5) 0.0168(6) 0.0119(5) -0.0011(4) 0.0015(4) 0.0004(5)
O3 0.0137(6) 0.0200(7) 0.0141(6) 0.0031(5) -0.0020(5) -0.0006(5)
O4 0.0083(5) 0.0144(6) 0.0132(5) 0.0022(4) 0.0007(4) -0.0025(4)
N2 0.0151(7) 0.0107(6) 0.0107(6) 0.0004(5) -0.0004(5) -0.0006(5)
N22 0.0141(7) 0.0157(7) 0.0129(6) -0.0011(5) 0.0025(5) -0.0025(6)
C1 0.0084(7) 0.0136(8) 0.0113(7) -0.0004(6) 0.0025(6) -0.0006(6)
C3A 0.0125(8) 0.0127(8) 0.0122(7) 0.0002(6) 0.0020(6) -0.0012(6)
C3 0.0198(8) 0.0106(8) 0.0132(7) 0.0006(6) 0.0016(6) -0.0005(7)
C4 0.0167(8) 0.0110(8) 0.0202(8) -0.0011(6) 0.0021(7) -0.0034(7)
C5 0.0180(8) 0.0128(8) 0.0183(8) -0.0038(6) 0.0006(7) -0.0022(7)
C6 0.0127(8) 0.0163(8) 0.0119(7) -0.0023(6) 0.0009(6) -0.0011(6)
C7A 0.0083(7) 0.0139(8) 0.0108(7) -0.0007(6) 0.0019(6) -0.0022(6)
C7 0.0090(7) 0.0156(8) 0.0103(7) -0.0018(6) 0.0010(6) -0.0022(6)
C8 0.0094(7) 0.0163(8) 0.0094(7) -0.0015(6) 0.0018(6) -0.0011(6)
C9 0.0100(7) 0.0119(8) 0.0114(7) 0.0011(6) 0.0023(6) -0.0013(6)
C11 0.0121(7) 0.0155(8) 0.0094(7) -0.0011(6) 0.0021(6) 0.0000(6)
C12 0.0126(8) 0.0150(8) 0.0104(7) 0.0009(6) 0.0019(6) -0.0003(6)
C13 0.0136(8) 0.0161(8) 0.0106(7) -0.0011(6) 0.0029(6) -0.0004(6)
C14 0.0180(8) 0.0210(9) 0.0094(7) -0.0012(6) 0.0006(6) -0.0001(7)
C15 0.0214(9) 0.0207(9) 0.0108(7) 0.0029(6) -0.0003(6) 0.0021(7)
C16 0.0208(9) 0.0149(9) 0.0123(7) 0.0022(6) 0.0005(6) -0.0006(7)
C17 0.0175(8) 0.0187(9) 0.0117(7) -0.0014(6) 0.0000(6) -0.0028(7)
C23 0.0078(7) 0.0152(8) 0.0098(7) 0.0010(6) 0.0001(6) 0.0002(6)
C24 0.0110(7) 0.0113(8) 0.0123(7) -0.0008(6) -0.0010(6) 0.0003(6)
C25 0.0111(7) 0.0133(8) 0.0122(7) 0.0005(6) 0.0005(6) -0.0005(6)
C31 0.0099(7) 0.0111(8) 0.0116(7) 0.0024(6) 0.0008(6) -0.0021(6)
C32 0.0169(8) 0.0074(7) 0.0059(6) -0.0008(5) 0.0073(6) -0.0030(6)
C33 0.0127(8) 0.0221(9) 0.0214(9) 0.0047(7) 0.0011(7) 0.0008(7)
C34 0.0160(8) 0.0154(9) 0.0227(9) 0.0047(7) -0.0024(7) -0.0020(7)
C35 0.0231(9) 0.0162(9) 0.0135(8) -0.0012(6) -0.0014(7) 0.0001(7)
C36 0.0126(8) 0.0156(8) 0.0131(7) -0.0008(6) 0.0031(6) 0.0010(6)

loop_
_atom_type_symbol
_atom_type_description
_atom_type_scat_dispersion_real
_atom_type_scat_dispersion_imag
_atom_type_scat_source
C C 0.0033 0.0016 'International Tables Vol C Tables 4.2.6.8 and 6.1.1.4'
H H 0.0000 0.0000 'International Tables Vol C Tables 4.2.6.8 and 6.1.1.4'
Cl Cl 0.1484 0.1585 'International Tables Vol C Tables 4.2.6.8 and 6.1.1.4'
F F 0.0171 0.0103 'International Tables Vol C Tables 4.2.6.8 and 6.1.1.4'
N N 0.0061 0.0033 'International Tables Vol C Tables 4.2.6.8 and 6.1.1.4'
O O 0.0106 0.0060 'International Tables Vol C Tables 4.2.6.8 and 6.1.1.4'
S S 0.1246 0.1234 'International Tables Vol C Tables 4.2.6.8 and 6.1.1.4'

loop_
_geom_angle_atom_site_label_1
_geom_angle_atom_site_label_2
_geom_angle_atom_site_label_3
_geom_angle
_geom_angle_site_symmetry_1
_geom_angle_site_symmetry_3
_geom_angle_publ_flag
N22 S21 C25 94.83(8) . . ?
C6 O2 C3A 95.60(12) . . ?
C8 O4 C9 114.81(13) . . ?
C1 N2 C11 125.97(14) . . ?
C1 N2 C3 112.99(13) . . ?
C11 N2 C3 121.04(13) . . ?
C23 N22 S21 109.85(12) . . ?
O1 C1 N2 126.17(15) . . ?
O1 C1 C7A 126.21(14) . . ?
N2 C1 C7A 107.57(14) . . ?
O2 C3A C3 110.47(14) . . ?
O2 C3A C4 102.48(13) . . ?
C3 C3A C4 126.62(15) . . ?
O2 C3A C7A 99.54(13) . . ?
C3 C3A C7A 105.35(13) . . ?
C4 C3A C7A 109.22(14) . . ?
N2 C3 C3A 103.08(13) . . ?
N2 C3 H3A 111.1 . . ?
C3A C3 H3A 111.1 . . ?
N2 C3 H3B 111.1 . . ?
C3A C3 H3B 111.1 . . ?
H3A C3 H3B 109.1 . . ?
C5 C4 C3A 104.48(15) . . ?
C5 C4 H4 127.8 . . ?
C3A C4 H4 127.8 . . ?
C4 C5 C6 106.34(15) . . ?
C4 C5 H5 126.8 . . ?
C6 C5 H5 126.8 . . ?
O2 C6 C5 101.84(13) . . ?
O2 C6 C7 101.76(12) . . ?
C5 C6 C7 105.74(14) . . ?
O2 C6 H6 115.2 . . ?
C5 C6 H6 115.2 . . ?
C7 C6 H6 115.2 . . ?
C1 C7A C3A 102.15(13) . . ?
C1 C7A C7 120.04(14) . . ?
C3A C7A C7 102.01(13) . . ?
C1 C7A H7A 110.6 . . ?
C3A C7A H7A 110.6 . . ?
C7 C7A H7A 110.6 . . ?
C8 C7 C7A 115.34(13) . . ?
C8 C7 C6 114.27(14) . . ?
C7A C7 C6 99.35(13) . . ?
C8 C7 H7 109.1 . . ?
C7A C7 H7 109.1 . . ?
C6 C7 H7 109.1 . . ?
O3 C8 O4 123.38(16) . . ?
O3 C8 C7 124.15(15) . . ?
O4 C8 C7 112.46(14) . . ?
O4 C9 C23 110.94(13) . . ?
O4 C9 C31 107.10(13) . . ?
C23 C9 C31 110.92(13) . . ?
O4 C9 H9 109.3 . . ?
C23 C9 H9 109.3 . . ?
C31 C9 H9 109.3 . . ?
C12 C11 C16 118.94(15) . . ?
C12 C11 N2 121.89(15) . . ?
C16 C11 N2 119.16(15) . . ?
C13 C12 C11 119.41(15) . . ?
C13 C12 H12 120.3 . . ?
C11 C12 H12 120.3 . . ?
C12 C13 C14 121.76(16) . . ?
C12 C13 C17 119.79(15) . . ?
C14 C13 C17 118.44(15) . . ?
C15 C14 C13 118.61(16) . . ?
C15 C14 H14 120.7 . . ?
C13 C14 H14 120.7 . . ?
C14 C15 C16 120.56(16) . . ?
C14 C15 H15 119.7 . . ?
C16 C15 H15 119.7 . . ?
C15 C16 C11 120.64(17) . . ?
C15 C16 H16 119.7 . . ?
C11 C16 H16 119.7 . . ?
F3 C17 F1 106.73(15) . . ?
F3 C17 F2 106.12(14) . . ?
F1 C17 F2 106.60(15) . . ?
F3 C17 C13 112.11(15) . . ?
F1 C17 C13 113.25(14) . . ?
F2 C17 C13 111.57(15) . . ?
N22 C23 C24 115.55(15) . . ?
N22 C23 C9 121.51(15) . . ?
C24 C23 C9 122.65(15) . . ?
C25 C24 C23 110.98(15) . . ?
C25 C24 Cl1 124.79(13) . . ?
C23 C24 Cl1 124.23(13) . . ?
C24 C25 Cl2 126.77(14) . . ?
C24 C25 S21 108.78(13) . . ?
Cl2 C25 S21 124.45(10) . . ?
C36 C31 C32 118.24(14) . . ?
C36 C31 C9 119.57(15) . . ?
C32 C31 C9 122.18(14) . . ?
C33 C32 C31 120.05(15) . . ?
C33 C32 H32 120.0 . . ?
C31 C32 H32 120.0 . . ?
C32 C33 C34 121.35(17) . . ?
C32 C33 H33 119.3 . . ?
C34 C33 H33 119.3 . . ?
C33 C34 C35 120.28(17) . . ?
C33 C34 H34 119.9 . . ?
C35 C34 H34 119.9 . . ?
C34 C35 C36 120.63(17) . . ?
C34 C35 H35 119.7 . . ?
C36 C35 H35 119.7 . . ?
C35 C36 C31 119.42(16) . . ?
C35 C36 H36 120.3 . . ?
C31 C36 H36 120.3 . . ?

loop_
_geom_bond_atom_site_label_1
_geom_bond_atom_site_label_2
_geom_bond_distance
_geom_bond_site_symmetry_2
_geom_bond_publ_flag
Cl1 C24 1.7129(17) . ?
Cl2 C25 1.6975(18) . ?
S21 N22 1.6546(15) . ?
S21 C25 1.7107(18) . ?
F1 C17 1.340(2) . ?
F2 C17 1.349(2) . ?
F3 C17 1.337(2) . ?
O1 C1 1.212(2) . ?
O2 C6 1.4391(19) . ?
O2 C3A 1.441(2) . ?
O3 C8 1.210(2) . ?
O4 C8 1.3469(19) . ?
O4 C9 1.445(2) . ?
N2 C1 1.389(2) . ?
N2 C11 1.415(2) . ?
N2 C3 1.472(2) . ?
N22 C23 1.317(2) . ?
C1 C7A 1.520(2) . ?
C3A C3 1.503(2) . ?
C3A C4 1.511(2) . ?
C3A C7A 1.549(2) . ?
C3 H3A 0.9900 . ?
C3 H3B 0.9900 . ?
C4 C5 1.329(3) . ?
C4 H4 0.9500 . ?
C5 C6 1.515(2) . ?
C5 H5 0.9500 . ?
C6 C7 1.571(2) . ?
C6 H6 1.0000 . ?
C7A C7 1.554(2) . ?
C7A H7A 1.0000 . ?
C7 C8 1.505(2) . ?
C7 H7 1.0000 . ?
C9 C23 1.504(2) . ?
C9 C31 1.515(2) . ?
C9 H9 1.0000 . ?
C11 C12 1.398(2) . ?
C11 C16 1.399(2) . ?
C12 C13 1.386(2) . ?
C12 H12 0.9500 . ?
C13 C14 1.394(2) . ?
C13 C17 1.498(3) . ?
C14 C15 1.381(3) . ?
C14 H14 0.9500 . ?
C15 C16 1.392(2) . ?
C15 H15 0.9500 . ?
C16 H16 0.9500 . ?
C23 C24 1.420(2) . ?
C24 C25 1.363(2) . ?
C31 C36 1.393(2) . ?
C31 C32 1.444(2) . ?
C32 C33 1.335(2) . ?
C32 H32 0.9500 . ?
C33 C34 1.372(3) . ?
C33 H33 0.9500 . ?
C34 C35 1.372(3) . ?
C34 H34 0.9500 . ?
C35 C36 1.390(2) . ?
C35 H35 0.9500 . ?
C36 H36 0.9500 . ?

loop_
_geom_hbond_atom_site_label_D
_geom_hbond_atom_site_label_H
_geom_hbond_atom_site_label_A
_geom_hbond_distance_DH
_geom_hbond_distance_HA
_geom_hbond_distance_DA
_geom_hbond_angle_DHA
_geom_hbond_site_symmetry_A
_geom_hbond_publ_flag
C12 H12 O1 0.95 2.17 2.818(2) 124.4 . yes

loop_
_geom_torsion_atom_site_label_1
_geom_torsion_atom_site_label_2
_geom_torsion_atom_site_label_3
_geom_torsion_atom_site_label_4
_geom_torsion
_geom_torsion_site_symmetry_1
_geom_torsion_site_symmetry_2
_geom_torsion_site_symmetry_3
_geom_torsion_site_symmetry_4
_geom_torsion_publ_flag
C25 S21 N22 C23 0.75(13) . . . . ?
C11 N2 C1 O1 -1.4(3) . . . . ?
C3 N2 C1 O1 178.23(16) . . . . ?
C11 N2 C1 C7A 176.03(15) . . . . ?
C3 N2 C1 C7A -4.35(19) . . . . ?
C6 O2 C3A C3 171.93(14) . . . . ?
C6 O2 C3A C4 -50.79(14) . . . . ?
C6 O2 C3A C7A 61.49(13) . . . . ?
C1 N2 C3 C3A -14.60(19) . . . . ?
C11 N2 C3 C3A 165.04(15) . . . . ?
O2 C3A C3 N2 -79.63(16) . . . . ?
C4 C3A C3 N2 155.98(16) . . . . ?
C7A C3A C3 N2 26.97(17) . . . . ?
O2 C3A C4 C5 33.61(17) . . . . ?
C3 C3A C4 C5 161.26(17) . . . . ?
C7A C3A C4 C5 -71.27(18) . . . . ?
C3A C4 C5 C6 -1.54(19) . . . . ?
C3A O2 C6 C5 49.24(15) . . . . ?
C3A O2 C6 C7 -59.83(14) . . . . ?
C4 C5 C6 O2 -30.91(18) . . . . ?
C4 C5 C6 C7 75.07(17) . . . . ?
O1 C1 C7A C3A -161.83(16) . . . . ?
N2 C1 C7A C3A 20.75(17) . . . . ?
O1 C1 C7A C7 -50.1(2) . . . . ?
N2 C1 C7A C7 132.49(15) . . . . ?
O2 C3A C7A C1 85.03(14) . . . . ?
C3 C3A C7A C1 -29.42(16) . . . . ?
C4 C3A C7A C1 -168.08(14) . . . . ?
O2 C3A C7A C7 -39.67(14) . . . . ?
C3 C3A C7A C7 -154.11(13) . . . . ?
C4 C3A C7A C7 67.22(16) . . . . ?
C1 C7A C7 C8 14.5(2) . . . . ?
C3A C7A C7 C8 126.28(15) . . . . ?
C1 C7A C7 C6 -108.14(16) . . . . ?
C3A C7A C7 C6 3.67(15) . . . . ?
O2 C6 C7 C8 -89.81(15) . . . . ?
C5 C6 C7 C8 164.16(13) . . . . ?
O2 C6 C7 C7A 33.56(15) . . . . ?
C5 C6 C7 C7A -72.47(15) . . . . ?
C9 O4 C8 O3 -8.1(2) . . . . ?
C9 O4 C8 C7 172.50(13) . . . . ?
C7A C7 C8 O3 110.34(18) . . . . ?
C6 C7 C8 O3 -135.41(17) . . . . ?
C7A C7 C8 O4 -70.28(18) . . . . ?
C6 C7 C8 O4 43.97(18) . . . . ?
C8 O4 C9 C23 80.95(17) . . . . ?
C8 O4 C9 C31 -157.86(13) . . . . ?
C1 N2 C11 C12 2.1(3) . . . . ?
C3 N2 C11 C12 -177.47(16) . . . . ?
C1 N2 C11 C16 -178.67(16) . . . . ?
C3 N2 C11 C16 1.7(2) . . . . ?
C16 C11 C12 C13 -2.8(3) . . . . ?
N2 C11 C12 C13 176.42(16) . . . . ?
C11 C12 C13 C14 0.6(3) . . . . ?
C11 C12 C13 C17 179.66(16) . . . . ?
C12 C13 C14 C15 1.3(3) . . . . ?
C17 C13 C14 C15 -177.78(17) . . . . ?
C13 C14 C15 C16 -1.0(3) . . . . ?
C14 C15 C16 C11 -1.3(3) . . . . ?
C12 C11 C16 C15 3.2(3) . . . . ?
N2 C11 C16 C15 -176.07(16) . . . . ?
C12 C13 C17 F3 -111.97(18) . . . . ?
C14 C13 C17 F3 67.2(2) . . . . ?
C12 C13 C17 F1 8.9(2) . . . . ?
C14 C13 C17 F1 -172.01(16) . . . . ?
C12 C13 C17 F2 129.15(17) . . . . ?
C14 C13 C17 F2 -51.7(2) . . . . ?
S21 N22 C23 C24 -1.45(18) . . . . ?
S21 N22 C23 C9 172.51(12) . . . . ?
O4 C9 C23 N22 14.3(2) . . . . ?
C31 C9 C23 N22 -104.65(18) . . . . ?
O4 C9 C23 C24 -172.21(14) . . . . ?
C31 C9 C23 C24 68.9(2) . . . . ?
N22 C23 C24 C25 1.6(2) . . . . ?
C9 C23 C24 C25 -172.31(15) . . . . ?
N22 C23 C24 Cl1 -179.40(12) . . . . ?
C9 C23 C24 Cl1 6.7(2) . . . . ?
C23 C24 C25 Cl2 178.18(12) . . . . ?
Cl1 C24 C25 Cl2 -0.8(2) . . . . ?
C23 C24 C25 S21 -0.91(17) . . . . ?
Cl1 C24 C25 S21 -179.93(10) . . . . ?
N22 S21 C25 C24 0.13(13) . . . . ?
N22 S21 C25 Cl2 -178.99(11) . . . . ?
O4 C9 C31 C36 87.27(18) . . . . ?
C23 C9 C31 C36 -151.54(16) . . . . ?
O4 C9 C31 C32 -93.40(17) . . . . ?
C23 C9 C31 C32 27.8(2) . . . . ?
C36 C31 C32 C33 1.2(2) . . . . ?
C9 C31 C32 C33 -178.11(16) . . . . ?
C31 C32 C33 C34 -2.1(3) . . . . ?
C32 C33 C34 C35 1.3(3) . . . . ?
C33 C34 C35 C36 0.4(3) . . . . ?
C34 C35 C36 C31 -1.3(3) . . . . ?
C32 C31 C36 C35 0.5(2) . . . . ?
C9 C31 C36 C35 179.81(16) . . . . ?
